data_7152159
loop_
_publ_author_name
'Cametti, Massimo'
'Raatikainen, Kari'
'Metrangolo, Pierangelo'
'Pilati, Tullio'
'Terraneo, Giancarlo'
'Resnati, Giuseppe'

_publ_section_title
;
 2-Iodo-imidazolium receptor binds oxoanions via charge-assisted halogen
 bonding.
;
_journal_issue 7
_journal_name_full 'Organic &amp; biomolecular chemistry'
_journal_page_first 1329
_journal_page_last 1333
_journal_paper_doi 10.1039/c1ob06524f
_journal_volume 10
_journal_year 2012
_chemical_compound_source 'synthesis as described'
_chemical_formula_moiety 'C20 H18 I N2, C3 H7 N O, H2 O4 P'
_chemical_formula_sum 'C23 H27 I N3 O5 P'
_chemical_formula_weight 583.35
_chemical_name_systematic
;
?
;
_space_group_IT_number 14
_symmetry_cell_setting monoclinic
_symmetry_Int_Tables_number 14
_symmetry_space_group_name_Hall '-P 2ybc'
_symmetry_space_group_name_H-M 'P 1 21/c 1'
_atom_sites_solution_hydrogens geom
_atom_sites_solution_primary direct
_atom_sites_solution_secondary difmap
_audit_creation_date 2011-05-11T15:48:52-00:00
_audit_creation_method 'WinGX routine CIF_UPDATE'
_cell_angle_alpha 90
_cell_angle_beta 90.086(3)
_cell_angle_gamma 90
_cell_formula_units_Z 4
_cell_length_a 16.8192(13)
_cell_length_b 16.3863(13)
_cell_length_c 8.5845(6)
_cell_measurement_reflns_used 7911
_cell_measurement_temperature 90(2)
_cell_measurement_theta_max 21.0704
_cell_measurement_theta_min 2.4219
_cell_measurement_wavelength 0.71073
_cell_volume 2365.9(3)
_computing_cell_refinement 'SAINT V7.56A integration software'
_computing_data_collection 'Bruker APEX2 software'
_computing_data_reduction 'SORTAV (Blessing, 1995)'
_computing_molecular_graphics 'Ortep-3 for Windows (Farrugia, 1997)'
_computing_publication_material 'WinGX publication routines (Farrugia, 1999)'
_computing_structure_refinement 'SHELXL-97 (Sheldrick, 2008)'
_computing_structure_solution 'SUPERFLIP (L. Palatinus et al, J. Appl. Cryst, 2007)'
_diffrn_ambient_temperature 90(2)
_diffrn_detector 'APEX-II CCD'
_diffrn_measured_fraction_theta_full 0.975
_diffrn_measured_fraction_theta_max 0.973
_diffrn_measurement_device '\k-geometry diffractometer'
_diffrn_measurement_device_type 'Bruker APEX-II'
_diffrn_measurement_method '\f or \w oscillation scans'
_diffrn_orient_matrix_type 'x-axis to radiation source'
_diffrn_orient_matrix_UB_11 -0.61962E-2
_diffrn_orient_matrix_UB_12 0.538596E-1
_diffrn_orient_matrix_UB_13 0.277607E-1
_diffrn_orient_matrix_UB_21 0.198443E-1
_diffrn_orient_matrix_UB_22 -0.276384E-1
_diffrn_orient_matrix_UB_23 0.520509E-1
_diffrn_orient_matrix_UB_31 0.114619
_diffrn_orient_matrix_UB_32 0.771275E-2
_diffrn_orient_matrix_UB_33 -0.741991E-2
_diffrn_radiation_monochromator graphite
_diffrn_radiation_probe x-ray
_diffrn_radiation_type MoK\a
_diffrn_radiation_wavelength 0.71073
_diffrn_reflns_av_R_equivalents 0.0388
_diffrn_reflns_av_unetI/netI 0.0999
_diffrn_reflns_limit_h_max 10
_diffrn_reflns_limit_h_min -11
_diffrn_reflns_limit_k_max 22
_diffrn_reflns_limit_k_min -22
_diffrn_reflns_limit_l_max 23
_diffrn_reflns_limit_l_min -23
_diffrn_reflns_number 29610
_diffrn_reflns_reduction_process
;
Scaled and merged with Sortav
R.H. Blessing, (1987) Cryst. Rev. 1, 3-58
R.H. Blessing, (1989) J. Appl. Cryst. 22, 396-397
;
_diffrn_reflns_theta_full 25
_diffrn_reflns_theta_max 27.5
_diffrn_reflns_theta_min 1.21
_diffrn_source 'sealed x-ray tube'
_exptl_absorpt_coefficient_mu 1.461
_exptl_absorpt_correction_T_max 1
_exptl_absorpt_correction_T_min 0.905
_exptl_absorpt_correction_type multi-scan
_exptl_absorpt_process_details
;
SADABS-2008/1 - Bruker AXS area detector scaling and absorption correction
;
_exptl_crystal_colour colourless
_exptl_crystal_density_diffrn 1.638
_exptl_crystal_density_method 'not measured'
_exptl_crystal_description needle
_exptl_crystal_F_000 1176
_exptl_crystal_size_max 0.35
_exptl_crystal_size_mid 0.05
_exptl_crystal_size_min 0.02
_refine_diff_density_max 3.375
_refine_diff_density_min -2.143
_refine_diff_density_rms 0.207
_refine_ls_extinction_method none
_refine_ls_goodness_of_fit_ref 1.02
_refine_ls_hydrogen_treatment constr
_refine_ls_matrix_type full
_refine_ls_number_parameters 204
_refine_ls_number_reflns 29610
_refine_ls_number_restraints 175
_refine_ls_restrained_S_all 1.018
_refine_ls_R_factor_all 0.0896
_refine_ls_R_factor_gt 0.0617
_refine_ls_shift/su_max 0
_refine_ls_shift/su_mean 0
_refine_ls_structure_factor_coef Fsqd
_refine_ls_weighting_details 'calc w=1/[\s^2^(Fo^2^)+(0.0377P)^2^+24.7575P] where P=(Fo^2^+2Fc^2^)/3'
_refine_ls_weighting_scheme calc
_refine_ls_wR_factor_gt 0.1398
_refine_ls_wR_factor_ref 0.1559
_reflns_number_gt 22598
_reflns_number_total 29610
_reflns_threshold_expression >2\s(I)
_cod_data_source_file c1ob06524f.txt
_cod_data_source_block kra004
_cod_original_sg_symbol_H-M P21/c
_cod_database_code 7152159

loop_
_symmetry_equiv_pos_as_xyz
'x, y, z'
'-x, y+1/2, -z+1/2'
'-x, -y, -z'
'x, -y-1/2, z-1/2'

loop_
_atom_site_label
_atom_site_type_symbol
_atom_site_fract_x
_atom_site_fract_y
_atom_site_fract_z
_atom_site_U_iso_or_equiv
_atom_site_adp_type
_atom_site_occupancy
_atom_site_symmetry_multiplicity
_atom_site_calc_flag
_atom_site_refinement_flags
I1 I 0.284755(16) -0.040310(14) 0.25894(5) 0.01990(7) Uani 1 1 d U
C2 C 0.2402(2) 0.0790(2) 0.2508(8) 0.0149(9) Uani 1 1 d U
N3 N 0.2807(2) 0.14662(19) 0.2179(5) 0.0276(11) Uani 1 1 d U
C4 C 0.3651(3) 0.1508(3) 0.1660(6) 0.0308(13) Uani 1 1 d U
H4A H 0.393 0.1004 0.199 0.037 Uiso 1 1 calc R
H4B H 0.3914 0.1976 0.2178 0.037 Uiso 1 1 calc R
C5 C 0.3731(4) 0.1602(4) -0.0099(6) 0.0461(16) Uani 1 1 d U
H5A H 0.3439 0.1162 -0.0621 0.069 Uiso 1 1 calc R
H5B H 0.4293 0.1575 -0.0389 0.069 Uiso 1 1 calc R
H5C H 0.3511 0.213 -0.0419 0.069 Uiso 1 1 calc R
C6 C 0.2320(2) 0.2129(2) 0.2258(7) 0.0242(12) Uani 1 1 d U
H6 H 0.2465 0.268 0.2066 0.029 Uiso 1 1 calc R
C7 C 0.1606(2) 0.1860(2) 0.2653(8) 0.0291(12) Uani 1 1 d U
H7 H 0.1141 0.2183 0.2779 0.035 Uiso 1 1 calc R
N8 N 0.1658(2) 0.10284(19) 0.2847(6) 0.0302(13) Uani 1 1 d U
C9 C 0.1002(3) 0.0474(3) 0.3367(6) 0.0336(13) Uani 1 1 d U
H9A H 0.1234 0.0017 0.397 0.04 Uiso 1 1 calc R
H9B H 0.0736 0.0241 0.2438 0.04 Uiso 1 1 calc R
C10 C 0.0379(3) 0.0909(3) 0.4374(7) 0.0333(14) Uani 1 1 d U
C17 C -0.0759(3) 0.1651(3) 0.6200(7) 0.0459(15) Uiso 1 1 d U
H17 H -0.115 0.1909 0.6829 0.055 Uiso 1 1 calc R
C11 C 0.0532(2) 0.1156(3) 0.5891(4) 0.0527(7) Uiso 1 1 d GU
C12 C 0.1266(2) 0.0932(2) 0.6501(5) 0.0527(7) Uiso 1 1 d GU
H12 H 0.1665 0.0715 0.5836 0.063 Uiso 1 1 calc R
C13 C 0.14176(17) 0.1027(2) 0.8083(5) 0.0527(7) Uiso 1 1 d GU
H13 H 0.1919 0.0874 0.85 0.063 Uiso 1 1 calc R
C14 C 0.0835(2) 0.1345(2) 0.9055(4) 0.0527(7) Uiso 1 1 d GU
H14 H 0.0938 0.1409 1.0136 0.063 Uiso 1 1 calc R
C15 C 0.01003(19) 0.1568(2) 0.8445(5) 0.0527(7) Uiso 1 1 d GU
H15 H -0.0298 0.1786 0.9109 0.063 Uiso 1 1 calc R
C16 C -0.00510(17) 0.1474(2) 0.6863(5) 0.0527(7) Uiso 1 1 d GU
C18 C -0.0957(2) 0.1480(2) 0.4651(4) 0.0558(7) Uiso 1 1 d GU
C19 C -0.1696(2) 0.1693(2) 0.4047(4) 0.0558(7) Uiso 1 1 d GU
H19 H -0.2079 0.1949 0.4695 0.067 Uiso 1 1 calc R
C20 C -0.18730(16) 0.1532(2) 0.2495(5) 0.0558(7) Uiso 1 1 d GU
H20 H -0.2378 0.1678 0.2083 0.067 Uiso 1 1 calc R
C21 C -0.1312(2) 0.1158(2) 0.1547(3) 0.0558(7) Uiso 1 1 d GU
H21 H -0.1433 0.1048 0.0487 0.067 Uiso 1 1 calc R
C22 C -0.05732(19) 0.0944(2) 0.2151(4) 0.0558(7) Uiso 1 1 d GU
H22 H -0.019 0.0689 0.1503 0.067 Uiso 1 1 calc R
C23 C -0.03958(18) 0.1105(2) 0.3703(5) 0.0558(7) Uiso 1 1 d GU
P1 P 0.60419(7) 0.26872(7) 0.12169(16) 0.0234(3) Uani 1 1 d U
O3 O 0.65647(16) 0.31278(14) 0.2398(5) 0.0265(7) Uani 1 1 d U
O4 O 0.53797(17) 0.2218(2) 0.2179(5) 0.0398(10) Uani 1 1 d U
H4 H 0.5551 0.2118 0.3079 0.06 Uiso 1 1 calc R
O5 O 0.6560(2) 0.2010(2) 0.0419(4) 0.0464(10) Uani 1 1 d U
H5 H 0.6521 0.2052 -0.0553 0.07 Uiso 1 1 calc R
O6 O 0.5659(2) 0.32035(17) -0.0019(4) 0.0313(9) Uani 1 1 d U
O1A O 0.31529(19) 0.12937(19) 0.5722(4) 0.0327(9) Uani 1 1 d U
N2A N 0.4041(2) 0.0358(2) 0.6603(5) 0.0358(11) Uani 1 1 d U
C3A C 0.3834(3) 0.1067(3) 0.5958(6) 0.0266(12) Uani 1 1 d U
H3A H 0.425 0.1425 0.5657 0.032 Uiso 1 1 calc R
C4A C 0.4858(3) 0.0161(4) 0.7039(13) 0.097(4) Uani 1 1 d U
H4A1 H 0.5225 0.0506 0.6445 0.146 Uiso 1 1 calc R
H4A2 H 0.4965 -0.0414 0.6809 0.146 Uiso 1 1 calc R
H4A3 H 0.4932 0.0261 0.8155 0.146 Uiso 1 1 calc R
C5A C 0.3454(3) -0.0230(3) 0.7124(8) 0.0505(19) Uani 1 1 d U
H5A1 H 0.293 -0.0078 0.6717 0.076 Uiso 1 1 calc R
H5A2 H 0.3439 -0.0236 0.8265 0.076 Uiso 1 1 calc R
H5A3 H 0.3597 -0.0774 0.6741 0.076 Uiso 1 1 calc R

loop_
_atom_site_aniso_label
_atom_site_aniso_U_11
_atom_site_aniso_U_22
_atom_site_aniso_U_33
_atom_site_aniso_U_23
_atom_site_aniso_U_13
_atom_site_aniso_U_12
I1 0.01891(12) 0.01298(11) 0.02782(13) -0.00019(18) 0.0049(2) 0.00397(13)
C2 0.0128(18) 0.0111(17) 0.021(2) 0.000(3) 0.011(3) 0.0034(14)
N3 0.0203(18) 0.0094(16) 0.053(3) -0.0023(17) 0.007(3) -0.0002(16)
C4 0.016(2) 0.023(3) 0.054(4) 0.004(2) 0.005(2) -0.002(2)
C5 0.046(4) 0.054(4) 0.039(4) 0.001(3) 0.008(3) -0.005(3)
C6 0.012(2) 0.0105(19) 0.050(4) 0.007(2) 0.006(3) 0.0005(15)
C7 0.024(2) 0.0081(18) 0.056(4) -0.007(3) 0.011(3) 0.0037(17)
N8 0.0163(18) 0.0098(17) 0.065(4) 0.001(2) 0.009(2) 0.0005(14)
C9 0.022(3) 0.013(2) 0.066(4) 0.001(2) 0.017(2) -0.006(2)
C10 0.026(3) 0.006(2) 0.069(4) 0.001(2) 0.012(3) -0.001(2)
P1 0.0218(7) 0.0176(7) 0.0307(8) -0.0010(6) 0.0005(6) 0.0020(6)
O3 0.0355(16) 0.0193(14) 0.0248(18) -0.0001(19) -0.002(2) -0.0151(12)
O4 0.0276(18) 0.045(2) 0.047(3) 0.0108(19) -0.0064(18) -0.0203(16)
O5 0.065(3) 0.044(2) 0.030(2) -0.0066(18) -0.005(2) 0.029(2)
O6 0.042(2) 0.0191(19) 0.033(2) 0.0058(16) -0.0067(16) 0.0121(15)
O1A 0.029(2) 0.027(2) 0.042(2) -0.0039(16) -0.0031(17) 0.0145(16)
N2A 0.021(2) 0.026(2) 0.059(3) -0.007(2) -0.018(2) 0.006(2)
C3A 0.017(3) 0.030(3) 0.033(3) -0.019(2) -0.002(2) -0.001(2)
C4A 0.032(3) 0.058(4) 0.202(12) -0.037(5) -0.024(5) 0.026(3)
C5A 0.050(3) 0.030(3) 0.072(6) -0.001(3) -0.019(3) 0.004(2)

loop_
_atom_type_symbol
_atom_type_description
_atom_type_scat_dispersion_real
_atom_type_scat_dispersion_imag
_atom_type_scat_source
C C 0.0033 0.0016 'International Tables Vol C Tables 4.2.6.8 and 6.1.1.4'
H H 0 0 'International Tables Vol C Tables 4.2.6.8 and 6.1.1.4'
I I -0.4742 1.8119 'International Tables Vol C Tables 4.2.6.8 and 6.1.1.4'
N N 0.0061 0.0033 'International Tables Vol C Tables 4.2.6.8 and 6.1.1.4'
O O 0.0106 0.006 'International Tables Vol C Tables 4.2.6.8 and 6.1.1.4'
P P 0.1023 0.0942 'International Tables Vol C Tables 4.2.6.8 and 6.1.1.4'

loop_
_geom_angle_atom_site_label_1
_geom_angle_atom_site_label_2
_geom_angle_atom_site_label_3
_geom_angle
N3 C2 N8 106.3(3)
N3 C2 I1 126.9(3)
N8 C2 I1 126.7(3)
C2 N3 C6 110.2(3)
C2 N3 C4 126.2(3)
C6 N3 C4 123.5(3)
N3 C4 C5 112.7(4)
N3 C4 H4A 109.1
C5 C4 H4A 109.1
N3 C4 H4B 109.1
C5 C4 H4B 109.1
H4A C4 H4B 107.8
C4 C5 H5A 109.5
C4 C5 H5B 109.5
H5A C5 H5B 109.5
C4 C5 H5C 109.5
H5A C5 H5C 109.5
H5B C5 H5C 109.5
C7 C6 N3 107.0(3)
C7 C6 H6 126.5
N3 C6 H6 126.5
C6 C7 N8 107.7(3)
C6 C7 H7 126.2
N8 C7 H7 126.2
C2 N8 C7 108.7(3)
C2 N8 C9 125.1(3)
C7 N8 C9 126.2(3)
N8 C9 C10 113.0(4)
N8 C9 H9A 109
C10 C9 H9A 109
N8 C9 H9B 109
C10 C9 H9B 109
H9A C9 H9B 107.8
C11 C10 C23 118.0(4)
C11 C10 C9 122.6(5)
C23 C10 C9 119.3(5)
C16 C17 C18 124.5(5)
C16 C17 H17 117.8
C18 C17 H17 117.8
C10 C11 C12 116.1(3)
C10 C11 C16 122.9(3)
C12 C11 C16 120
C13 C12 C11 120
C13 C12 H12 120
C11 C12 H12 120
C12 C13 C14 120
C12 C13 H13 120
C14 C13 H13 120
C15 C14 C13 120
C15 C14 H14 120
C13 C14 H14 120
C14 C15 C16 120
C14 C15 H15 120
C16 C15 H15 120
C17 C16 C15 123.2(4)
C17 C16 C11 116.7(4)
C15 C16 C11 120
C19 C18 C23 120
C19 C18 C17 121.0(4)
C23 C18 C17 119.0(4)
C20 C19 C18 120
C20 C19 H19 120
C18 C19 H19 120
C19 C20 C21 120
C19 C20 H20 120
C21 C20 H20 120
C22 C21 C20 120
C22 C21 H21 120
C20 C21 H21 120
C23 C22 C21 120
C23 C22 H22 120
C21 C22 H22 120
C22 C23 C18 120
C22 C23 C10 121.8(3)
C18 C23 C10 118.2(3)
O6 P1 O3 116.74(18)
O6 P1 O5 109.2(2)
O3 P1 O5 107.8(2)
O6 P1 O4 109.9(2)
O3 P1 O4 106.8(2)
O5 P1 O4 106.0(2)
P1 O4 H4 109.5
P1 O5 H5 109.5
C3A N2A C5A 122.0(4)
C3A N2A C4A 122.9(5)
C5A N2A C4A 114.5(5)
O1A C3A N2A 125.3(5)
O1A C3A H3A 117.3
N2A C3A H3A 117.3
N2A C4A H4A1 109.5
N2A C4A H4A2 109.5
H4A1 C4A H4A2 109.5
N2A C4A H4A3 109.5
H4A1 C4A H4A3 109.5
H4A2 C4A H4A3 109.5
N2A C5A H5A1 109.5
N2A C5A H5A2 109.5
H5A1 C5A H5A2 109.5
N2A C5A H5A3 109.5
H5A1 C5A H5A3 109.5
H5A2 C5A H5A3 109.5

loop_
_geom_bond_atom_site_label_1
_geom_bond_atom_site_label_2
_geom_bond_distance
I1 C2 2.095(3)
C2 N3 1.332(5)
C2 N8 1.344(4)
N3 C6 1.363(5)
N3 C4 1.490(5)
C4 C5 1.524(7)
C4 H4A 0.99
C4 H4B 0.99
C5 H5A 0.98
C5 H5B 0.98
C5 H5C 0.98
C6 C7 1.324(5)
C6 H6 0.95
C7 N8 1.376(5)
C7 H7 0.95
N8 C9 1.497(5)
C9 C10 1.534(6)
C9 H9A 0.99
C9 H9B 0.99
C10 C11 1.387(6)
C10 C23 1.460(6)
C17 C16 1.351(6)
C17 C18 1.398(6)
C17 H17 0.95
C11 C12 1.39
C11 C16 1.39
C12 C13 1.39
C12 H12 0.95
C13 C14 1.39
C13 H13 0.95
C14 C15 1.39
C14 H14 0.95
C15 C16 1.39
C15 H15 0.95
C18 C19 1.39
C18 C23 1.39
C19 C20 1.39
C19 H19 0.95
C20 C21 1.39
C20 H20 0.95
C21 C22 1.39
C21 H21 0.95
C22 C23 1.39
C22 H22 0.95
P1 O6 1.501(3)
P1 O3 1.523(4)
P1 O5 1.569(3)
P1 O4 1.586(3)
O4 H4 0.84
O5 H5 0.84
O1A C3A 1.221(5)
N2A C3A 1.333(6)
N2A C5A 1.450(6)
N2A C4A 1.459(7)
C3A H3A 0.95
C4A H4A1 0.98
C4A H4A2 0.98
C4A H4A3 0.98
C5A H5A1 0.98
C5A H5A2 0.98
C5A H5A3 0.98

loop_
_geom_torsion_atom_site_label_1
_geom_torsion_atom_site_label_2
_geom_torsion_atom_site_label_3
_geom_torsion_atom_site_label_4
_geom_torsion
N8 C2 N3 C6 -1.9(7)
I1 C2 N3 C6 -179.2(5)
N8 C2 N3 C4 -176.9(5)
I1 C2 N3 C4 5.8(8)
C2 N3 C4 C5 98.7(6)
C6 N3 C4 C5 -75.6(6)
C2 N3 C6 C7 0.5(7)
C4 N3 C6 C7 175.6(5)
N3 C6 C7 N8 1.1(7)
N3 C2 N8 C7 2.6(8)
I1 C2 N8 C7 179.9(4)
N3 C2 N8 C9 -176.7(5)
I1 C2 N8 C9 0.6(10)
C6 C7 N8 C2 -2.3(8)
C6 C7 N8 C9 176.9(5)
C2 N8 C9 C10 152.7(6)
C7 N8 C9 C10 -26.5(8)
N8 C9 C10 C11 -71.7(6)
N8 C9 C10 C23 105.5(5)
C23 C10 C11 C12 177.9(3)
C9 C10 C11 C12 -4.9(5)
C23 C10 C11 C16 9.5(5)
C9 C10 C11 C16 -173.3(3)
C10 C11 C12 C13 -168.8(4)
C16 C11 C12 C13 0
C11 C12 C13 C14 0
C12 C13 C14 C15 0
C13 C14 C15 C16 0
C18 C17 C16 C15 -172.7(4)
C18 C17 C16 C11 4.9(6)
C14 C15 C16 C17 177.5(4)
C14 C15 C16 C11 0
C10 C11 C16 C17 -9.7(5)
C12 C11 C16 C17 -177.7(4)
C10 C11 C16 C15 168.0(4)
C12 C11 C16 C15 0
C16 C17 C18 C19 -178.9(4)
C16 C17 C18 C23 -0.2(7)
C23 C18 C19 C20 0
C17 C18 C19 C20 178.7(4)
C18 C19 C20 C21 0
C19 C20 C21 C22 0
C20 C21 C22 C23 0
C21 C22 C23 C18 0
C21 C22 C23 C10 -178.6(4)
C19 C18 C23 C22 0
C17 C18 C23 C22 -178.7(4)
C19 C18 C23 C10 178.6(4)
C17 C18 C23 C10 -0.1(4)
C11 C10 C23 C22 174.3(3)
C9 C10 C23 C22 -3.1(5)
C11 C10 C23 C18 -4.3(5)
C9 C10 C23 C18 178.4(3)
C5A N2A C3A O1A -0.8(8)
C4A N2A C3A O1A -171.9(6)
